data_4332717
loop_
_publ_author_name
'Jess, Inke'
'N\"ather, Christian'

_publ_section_title
;
 Investigations on the Synthesis, Structures, and Properties of New
 Copper(I) 2,3-Dimethylpyrazine Coordination Compounds
;
_journal_issue 18
_journal_name_full 'Inorganic Chemistry'
_journal_page_first 7446
_journal_page_last 7454
_journal_paper_doi 10.1021/ic060747b
_journal_volume 45
_journal_year 2006
_chemical_formula_sum 'C54 H64 Cl4 Cu4 N18'
_chemical_formula_weight 1361.19
_chemical_name_systematic
; 
 ? 
;
_space_group_IT_number 2
_symmetry_cell_setting triclinic
_symmetry_space_group_name_Hall '-P 1'
_symmetry_space_group_name_H-M 'P -1'
_atom_sites_solution_hydrogens geom
_atom_sites_solution_primary direct
_atom_sites_solution_secondary difmap
_audit_creation_method SHELXL-97
_cell_angle_alpha 71.865(9)
_cell_angle_beta 75.406(9)
_cell_angle_gamma 63.465(8)
_cell_formula_units_Z 1
_cell_length_a 11.3141(8)
_cell_length_b 11.6882(9)
_cell_length_c 13.9765(10)
_cell_measurement_temperature 200(2)
_cell_volume 1557.5(2)
_computing_structure_refinement 'SHELXL-97 (Sheldrick, 1997)'
_computing_structure_solution 'SHELXS-97 (Sheldrick, 1990)'
_diffrn_ambient_temperature 200(2)
_diffrn_measured_fraction_theta_full 0.947
_diffrn_measured_fraction_theta_max 0.947
_diffrn_radiation_monochromator graphite
_diffrn_radiation_source 'fine-focus sealed tube'
_diffrn_radiation_type MoK\a
_diffrn_radiation_wavelength 0.71073
_diffrn_reflns_av_R_equivalents 0.0386
_diffrn_reflns_av_sigmaI/netI 0.0468
_diffrn_reflns_limit_h_max 14
_diffrn_reflns_limit_h_min -14
_diffrn_reflns_limit_k_max 15
_diffrn_reflns_limit_k_min -15
_diffrn_reflns_limit_l_max 18
_diffrn_reflns_limit_l_min -18
_diffrn_reflns_number 14761
_diffrn_reflns_theta_full 28.03
_diffrn_reflns_theta_max 28.03
_diffrn_reflns_theta_min 2.38
_exptl_absorpt_coefficient_mu 1.570
_exptl_crystal_density_diffrn 1.451
_exptl_crystal_density_method 'not measured'
_exptl_crystal_F_000 698
_exptl_crystal_size_max 0.2
_exptl_crystal_size_mid 0.1
_exptl_crystal_size_min 0.1
_refine_diff_density_max 0.425
_refine_diff_density_min -0.704
_refine_diff_density_rms 0.067
_refine_ls_extinction_coef 0.0101(14)
_refine_ls_extinction_expression Fc^*^=kFc[1+0.001xFc^2^\l^3^/sin(2\q)]^-1/4^
_refine_ls_extinction_method SHELXL
_refine_ls_goodness_of_fit_ref 1.005
_refine_ls_hydrogen_treatment mixed
_refine_ls_matrix_type full
_refine_ls_number_parameters 388
_refine_ls_number_reflns 7139
_refine_ls_number_restraints 0
_refine_ls_restrained_S_all 1.005
_refine_ls_R_factor_all 0.0581
_refine_ls_R_factor_gt 0.0378
_refine_ls_shift/su_max 0.001
_refine_ls_shift/su_mean 0.000
_refine_ls_structure_factor_coef Fsqd
_refine_ls_weighting_details 'calc w=1/[\s^2^(Fo^2^)+(0.0583P)^2^+0.0000P] where P=(Fo^2^+2Fc^2^)/3'
_refine_ls_weighting_scheme calc
_refine_ls_wR_factor_gt 0.0937
_refine_ls_wR_factor_ref 0.1014
_reflns_number_gt 5279
_reflns_number_total 7139
_reflns_threshold_expression >2sigma(I)
_cod_data_source_file ic060747bsup1.cif
_cod_data_source_block d60
_cod_original_sg_symbol_H-M P-1
_cod_database_code 4332717

loop_
_symmetry_equiv_pos_as_xyz
'x, y, z'
'-x, -y, -z'

loop_
_atom_site_label
_atom_site_type_symbol
_atom_site_fract_x
_atom_site_fract_y
_atom_site_fract_z
_atom_site_U_iso_or_equiv
_atom_site_adp_type
_atom_site_occupancy
_atom_site_symmetry_multiplicity
_atom_site_calc_flag
_atom_site_refinement_flags
Cu1 Cu 0.03235(3) 0.66440(3) 0.18390(2) 0.03556(11) Uani 1 1 d .
Cu2 Cu 0.24762(3) 0.40582(3) 0.15861(2) 0.03565(11) Uani 1 1 d .
Cl1 Cl 0.06024(7) 0.44278(7) 0.28953(4) 0.03704(15) Uani 1 1 d .
Cl2 Cl 0.25169(6) 0.62492(6) 0.08908(5) 0.03415(15) Uani 1 1 d .
N1 N 0.0057(2) 0.7643(2) 0.28644(14) 0.0283(4) Uani 1 1 d .
C1 C 0.0090(2) 0.8836(3) 0.26156(17) 0.0290(5) Uani 1 1 d .
C2 C 0.0064(3) 0.9405(3) 0.3383(2) 0.0345(6) Uani 1 1 d .
N2 N -0.0022(3) 0.8797(3) 0.43597(17) 0.0426(6) Uani 1 1 d .
C3 C -0.0094(3) 0.7623(3) 0.45908(19) 0.0400(6) Uani 1 1 d .
H3 H -0.0184 0.7182 0.5285 0.048 Uiso 1 1 calc R
C4 C -0.0044(3) 0.7042(3) 0.38591(18) 0.0324(5) Uani 1 1 d .
H4 H -0.0080 0.6202 0.4055 0.039 Uiso 1 1 calc R
C5 C 0.0121(3) 0.9524(3) 0.15145(19) 0.0408(6) Uani 1 1 d .
H5A H 0.0518 0.8872 0.1098 0.061 Uiso 0.50 1 calc PR
H5B H 0.0655 1.0043 0.1359 0.061 Uiso 0.50 1 calc PR
H5C H -0.0789 1.0106 0.1367 0.061 Uiso 0.50 1 calc PR
H5D H -0.0262 1.0475 0.1451 0.061 Uiso 0.50 1 calc PR
H5E H -0.0399 0.9304 0.1190 0.061 Uiso 0.50 1 calc PR
H5F H 0.1045 0.9241 0.1182 0.061 Uiso 0.50 1 calc PR
C6 C 0.0124(4) 1.0726(3) 0.3132(2) 0.0518(8) Uani 1 1 d .
H6A H -0.0669 1.1400 0.2826 0.078 Uiso 1 1 calc R
H6B H 0.0924 1.0717 0.2652 0.078 Uiso 1 1 calc R
H6C H 0.0155 1.0924 0.3755 0.078 Uiso 1 1 calc R
N11 N -0.0767(2) 0.6828(2) 0.08154(14) 0.0279(4) Uani 1 1 d .
C11 C -0.1933(3) 0.6693(2) 0.10941(18) 0.0291(5) Uani 1 1 d .
C12 C -0.2480(2) 0.6462(2) 0.03999(18) 0.0288(5) Uani 1 1 d .
N12 N -0.1868(2) 0.6414(2) -0.05529(15) 0.0277(4) Uani 1 1 d .
C13 C -0.0727(2) 0.6607(2) -0.08295(17) 0.0292(5) Uani 1 1 d .
H13 H -0.0291 0.6605 -0.1506 0.035 Uiso 1 1 calc R
C14 C -0.0184(3) 0.6806(2) -0.01515(17) 0.0296(5) Uani 1 1 d .
H14 H 0.0625 0.6931 -0.0370 0.036 Uiso 1 1 calc R
C15 C -0.2616(3) 0.6778(4) 0.2155(2) 0.0459(7) Uani 1 1 d .
H15A H -0.2613 0.5918 0.2539 0.069 Uiso 1 1 calc R
H15B H -0.3538 0.7428 0.2131 0.069 Uiso 1 1 calc R
H15C H -0.2144 0.7043 0.2487 0.069 Uiso 1 1 calc R
C16 C -0.3739(3) 0.6226(3) 0.0715(2) 0.0417(6) Uani 1 1 d .
H16A H -0.4511 0.7070 0.0691 0.063 Uiso 1 1 calc R
H16B H -0.3741 0.5682 0.1409 0.063 Uiso 1 1 calc R
H16C H -0.3787 0.5773 0.0251 0.063 Uiso 1 1 calc R
N21 N 0.4287(2) 0.2951(2) 0.20570(15) 0.0324(5) Uani 1 1 d .
C21 C 0.4624(3) 0.1781(3) 0.27278(18) 0.0323(5) Uani 1 1 d .
C22 C 0.5947(3) 0.1061(3) 0.2949(2) 0.0372(6) Uani 1 1 d .
N22 N 0.6897(3) 0.1511(3) 0.2497(2) 0.0476(6) Uani 1 1 d .
C23 C 0.6534(3) 0.2681(3) 0.1833(3) 0.0498(8) Uani 1 1 d .
H23 H 0.7186 0.3030 0.1505 0.060 Uiso 1 1 calc R
C24 C 0.5255(3) 0.3386(3) 0.1614(2) 0.0419(7) Uani 1 1 d .
H24 H 0.5046 0.4207 0.1135 0.050 Uiso 1 1 calc R
C25 C 0.3545(3) 0.1291(3) 0.3219(3) 0.0553(8) Uani 1 1 d .
H25A H 0.3245 0.1430 0.3911 0.083 Uiso 1 1 calc R
H25B H 0.3890 0.0351 0.3243 0.083 Uiso 1 1 calc R
H25C H 0.2793 0.1772 0.2824 0.083 Uiso 1 1 calc R
C26 C 0.6363(4) -0.0244(4) 0.3687(3) 0.0615(10) Uani 1 1 d .
H26A H 0.6115 -0.0835 0.3492 0.092 Uiso 1 1 calc R
H26B H 0.5916 -0.0131 0.4370 0.092 Uiso 1 1 calc R
H26C H 0.7331 -0.0621 0.3683 0.092 Uiso 1 1 calc R
N31 N 0.5373(3) 0.2494(3) 0.5022(3) 0.0656(8) Uani 1 1 d .
C31 C 0.4454(3) 0.3608(3) 0.4566(2) 0.0479(7) Uani 1 1 d .
C32 C 0.4808(3) 0.4593(3) 0.3860(2) 0.0473(7) Uani 1 1 d .
N32 N 0.6080(3) 0.4469(4) 0.3632(2) 0.0610(8) Uani 1 1 d .
C33 C 0.6987(4) 0.3341(5) 0.4098(3) 0.0666(11) Uani 1 1 d .
H33 H 0.7898 0.3214 0.3956 0.080 Uiso 1 1 calc R
C35 C 0.3026(4) 0.3769(4) 0.4846(3) 0.0624(9) Uani 1 1 d .
H35A H 0.2984 0.2946 0.5283 0.094 Uiso 1 1 calc R
H35B H 0.2635 0.3989 0.4228 0.094 Uiso 1 1 calc R
H35C H 0.2527 0.4475 0.5210 0.094 Uiso 1 1 calc R
C34 C 0.6646(4) 0.2390(4) 0.4757(3) 0.0663(10) Uani 1 1 d .
H34 H 0.7332 0.1605 0.5051 0.080 Uiso 1 1 calc R
C36 C 0.3798(4) 0.5829(4) 0.3333(3) 0.0636(9) Uani 1 1 d .
H36A H 0.4214 0.6447 0.2960 0.095 Uiso 1 1 calc R
H36B H 0.3064 0.6223 0.3835 0.095 Uiso 1 1 calc R
H36C H 0.3451 0.5631 0.2856 0.095 Uiso 1 1 calc R
N41 N -0.4435(8) 0.9862(8) 0.1044(6) 0.083(2) Uani 0.50 1 d P
N42 N -0.4628(4) 1.0242(4) -0.0882(3) 0.0758(11) Uani 0.50 1 d P
C41 C -0.3441(6) 1.0254(5) 0.0420(4) 0.0948(15) Uani 1 1 d .
C42 C -0.3662(9) 1.0345(11) -0.0717(11) 0.096(4) Uani 0.50 1 d P
C43 C -0.4628(4) 1.0242(4) -0.0882(3) 0.0758(11) Uani 0.50 1 d P
C44 C -0.5528(7) 0.9868(7) -0.0217(6) 0.0526(16) Uani 0.50 1 d P
C45 C -0.3587(10) 1.0719(12) -0.1656(7) 0.090(3) Uani 0.50 1 d P

loop_
_atom_site_aniso_label
_atom_site_aniso_U_11
_atom_site_aniso_U_22
_atom_site_aniso_U_33
_atom_site_aniso_U_23
_atom_site_aniso_U_13
_atom_site_aniso_U_12
Cu1 0.0436(2) 0.0456(2) 0.02620(16) -0.01171(13) -0.00677(13) -0.02191(17)
Cu2 0.03506(19) 0.0448(2) 0.03211(17) -0.00621(13) -0.01214(13) -0.01799(16)
Cl1 0.0480(4) 0.0376(3) 0.0254(3) -0.0055(2) -0.0014(2) -0.0200(3)
Cl2 0.0336(3) 0.0379(3) 0.0328(3) -0.0066(2) -0.0046(2) -0.0169(3)
N1 0.0266(11) 0.0348(11) 0.0256(9) -0.0104(8) -0.0036(8) -0.0117(10)
C1 0.0260(12) 0.0369(14) 0.0268(11) -0.0096(10) -0.0031(9) -0.0136(12)
C2 0.0353(14) 0.0395(15) 0.0335(13) -0.0126(11) -0.0043(10) -0.0165(13)
N2 0.0540(16) 0.0519(15) 0.0302(11) -0.0150(10) -0.0055(10) -0.0248(13)
C3 0.0499(17) 0.0480(16) 0.0245(12) -0.0072(11) -0.0065(11) -0.0216(15)
C4 0.0362(14) 0.0368(14) 0.0244(11) -0.0069(10) -0.0029(9) -0.0156(12)
C5 0.0506(17) 0.0463(16) 0.0263(12) -0.0068(11) -0.0024(11) -0.0224(15)
C6 0.073(2) 0.0517(19) 0.0466(17) -0.0166(14) -0.0041(15) -0.0371(19)
N11 0.0311(11) 0.0295(10) 0.0258(9) -0.0056(8) -0.0074(8) -0.0129(10)
C11 0.0305(13) 0.0318(13) 0.0269(11) -0.0086(9) -0.0042(9) -0.0126(11)
C12 0.0289(13) 0.0292(12) 0.0293(11) -0.0064(9) -0.0048(9) -0.0122(11)
N12 0.0298(11) 0.0282(10) 0.0270(9) -0.0054(8) -0.0087(8) -0.0112(9)
C13 0.0324(13) 0.0340(13) 0.0234(10) -0.0027(9) -0.0050(9) -0.0170(12)
C14 0.0330(13) 0.0351(13) 0.0248(11) -0.0046(9) -0.0057(9) -0.0177(12)
C15 0.0432(17) 0.070(2) 0.0333(14) -0.0238(14) 0.0035(11) -0.0274(17)
C16 0.0353(15) 0.0551(18) 0.0428(15) -0.0199(13) 0.0008(11) -0.0224(15)
N21 0.0344(12) 0.0364(12) 0.0294(10) -0.0070(9) -0.0095(8) -0.0143(10)
C21 0.0331(14) 0.0353(14) 0.0279(11) -0.0086(10) -0.0050(10) -0.0117(12)
C22 0.0348(15) 0.0378(15) 0.0329(13) -0.0097(11) -0.0061(11) -0.0073(13)
N22 0.0340(13) 0.0527(16) 0.0501(14) -0.0067(12) -0.0109(11) -0.0127(13)
C23 0.0369(16) 0.0542(19) 0.0558(18) 0.0014(15) -0.0136(14) -0.0214(16)
C24 0.0375(15) 0.0452(16) 0.0440(15) 0.0004(12) -0.0126(12) -0.0209(14)
C25 0.0448(18) 0.0494(19) 0.059(2) 0.0050(15) -0.0047(15) -0.0206(17)
C26 0.0442(19) 0.053(2) 0.059(2) 0.0085(17) -0.0125(16) -0.0063(17)
N31 0.059(2) 0.0619(19) 0.078(2) -0.0148(17) -0.0233(16) -0.0196(17)
C31 0.0457(18) 0.0559(19) 0.0512(17) -0.0219(15) -0.0090(14) -0.0205(16)
C32 0.0517(18) 0.066(2) 0.0349(14) -0.0230(14) -0.0016(12) -0.0280(18)
N32 0.0545(18) 0.088(2) 0.0498(16) -0.0300(15) 0.0048(13) -0.0337(19)
C33 0.045(2) 0.098(3) 0.070(2) -0.046(2) -0.0014(17) -0.026(2)
C35 0.056(2) 0.064(2) 0.073(2) -0.0122(19) -0.0106(18) -0.030(2)
C34 0.052(2) 0.070(3) 0.078(3) -0.029(2) -0.0223(19) -0.011(2)
C36 0.069(2) 0.072(3) 0.0418(17) -0.0086(16) -0.0029(16) -0.026(2)
N41 0.075(5) 0.083(5) 0.091(6) -0.045(4) -0.040(4) -0.001(4)
N42 0.057(2) 0.068(2) 0.079(3) -0.018(2) -0.005(2) -0.007(2)
C41 0.081(4) 0.078(3) 0.094(4) -0.021(3) 0.002(3) -0.012(3)
C42 0.037(4) 0.078(7) 0.158(11) -0.035(7) 0.007(5) -0.015(5)
C43 0.057(2) 0.068(2) 0.079(3) -0.018(2) -0.005(2) -0.007(2)
C44 0.046(4) 0.052(4) 0.060(4) -0.029(3) -0.006(3) -0.010(4)
C45 0.076(6) 0.122(9) 0.047(4) -0.024(5) 0.015(4) -0.027(6)

loop_
_atom_type_symbol
_atom_type_description
_atom_type_scat_dispersion_real
_atom_type_scat_dispersion_imag
_atom_type_scat_source
C C 0.0033 0.0016 'International Tables Vol C Tables 4.2.6.8 and 6.1.1.4'
H H 0.0000 0.0000 'International Tables Vol C Tables 4.2.6.8 and 6.1.1.4'
N N 0.0061 0.0033 'International Tables Vol C Tables 4.2.6.8 and 6.1.1.4'
Cl Cl 0.1484 0.1585 'International Tables Vol C Tables 4.2.6.8 and 6.1.1.4'
Cu Cu 0.3201 1.2651 'International Tables Vol C Tables 4.2.6.8 and 6.1.1.4'

loop_
_geom_angle_atom_site_label_1
_geom_angle_atom_site_label_2
_geom_angle_atom_site_label_3
_geom_angle
_geom_angle_site_symmetry_1
_geom_angle_site_symmetry_3
N1 Cu1 N11 134.98(9) . .
N1 Cu1 Cl2 108.30(6) . .
N11 Cu1 Cl2 103.50(6) . .
N1 Cu1 Cl1 102.92(6) . .
N11 Cu1 Cl1 100.65(6) . .
Cl2 Cu1 Cl1 102.00(3) . .
N1 Cu1 Cu2 127.90(6) . .
N11 Cu1 Cu2 96.66(6) . .
Cl2 Cu1 Cu2 53.033(19) . .
Cl1 Cu1 Cu2 51.23(2) . .
N21 Cu2 N12 121.17(9) . 2_565
N21 Cu2 Cl1 116.11(6) . .
N12 Cu2 Cl1 102.78(6) 2_565 .
N21 Cu2 Cl2 103.02(6) . .
N12 Cu2 Cl2 109.41(6) 2_565 .
Cl1 Cu2 Cl2 102.92(3) . .
N21 Cu2 Cu1 134.83(6) . .
N12 Cu2 Cu1 103.54(6) 2_565 .
Cl1 Cu2 Cu1 53.51(2) . .
Cl2 Cu2 Cu1 51.714(19) . .
Cu2 Cl1 Cu1 75.27(2) . .
Cu1 Cl2 Cu2 75.25(2) . .
C1 N1 C4 117.9(2) . .
C1 N1 Cu1 123.50(16) . .
C4 N1 Cu1 118.36(16) . .
N1 C1 C2 120.0(2) . .
N1 C1 C5 117.2(2) . .
C2 C1 C5 122.8(2) . .
N2 C2 C1 121.5(2) . .
N2 C2 C6 116.9(2) . .
C1 C2 C6 121.5(2) . .
C2 N2 C3 117.3(2) . .
N2 C3 C4 122.2(2) . .
N1 C4 C3 121.0(2) . .
C11 N11 C14 117.83(19) . .
C11 N11 Cu1 122.24(15) . .
C14 N11 Cu1 118.40(16) . .
N11 C11 C12 120.3(2) . .
N11 C11 C15 118.0(2) . .
C12 C11 C15 121.7(2) . .
N12 C12 C11 120.9(2) . .
N12 C12 C16 118.0(2) . .
C11 C12 C16 121.1(2) . .
C12 N12 C13 117.85(19) . .
C12 N12 Cu2 124.45(16) . 2_565
C13 N12 Cu2 117.55(16) . 2_565
N12 C13 C14 121.3(2) . .
N11 C14 C13 121.8(2) . .
C24 N21 C21 117.3(2) . .
C24 N21 Cu2 116.89(18) . .
C21 N21 Cu2 125.64(17) . .
N21 C21 C22 120.4(2) . .
N21 C21 C25 117.4(2) . .
C22 C21 C25 122.2(2) . .
N22 C22 C21 121.3(2) . .
N22 C22 C26 116.6(3) . .
C21 C22 C26 122.0(3) . .
C22 N22 C23 117.1(3) . .
N22 C23 C24 122.0(3) . .
N21 C24 C23 121.9(3) . .
C31 N31 C34 115.7(3) . .
N31 C31 C32 121.4(3) . .
N31 C31 C35 117.4(3) . .
C32 C31 C35 121.2(3) . .
N32 C32 C31 121.3(3) . .
N32 C32 C36 116.7(3) . .
C31 C32 C36 121.9(3) . .
C32 N32 C33 116.3(3) . .
C34 C33 N32 122.2(3) . .
C33 C34 N31 123.1(4) . .
C44 N41 C43 70.1(6) 2_475 2_475
C44 N41 N42 70.1(6) 2_475 2_475
C43 N41 N42 0.0(4) 2_475 2_475
C44 N41 C41 63.5(7) 2_475 .
C43 N41 C41 133.6(7) 2_475 .
N42 N41 C41 133.6(7) 2_475 .
N41 N42 C42 179.7(8) 2_475 .
N41 N42 C44 51.6(5) 2_475 .
C42 N42 C44 128.4(8) . .
N41 N42 C44 120.3(6) 2_475 2_475
C42 N42 C44 59.8(7) . 2_475
C44 N42 C44 69.2(5) . 2_475
N41 N42 C45 128.8(7) 2_475 .
C42 N42 C45 51.1(7) . .
C44 N42 C45 178.5(6) . .
C44 N42 C45 110.1(5) 2_475 .
C44 C41 N41 47.6(5) 2_475 .
C44 C41 C42 55.8(5) 2_475 .
N41 C41 C42 102.8(6) . .
N42 C42 C45 78.2(10) . .
N42 C42 C44 71.2(6) . 2_475
C45 C42 C44 147.2(10) . 2_475
N42 C42 C41 122.8(9) . .
C45 C42 C41 156.2(10) . .
C44 C42 C41 51.6(6) 2_475 .
N41 C44 N42 58.3(6) 2_475 .
N41 C44 C41 68.9(6) 2_475 2_475
N42 C44 C41 127.2(7) . 2_475
N41 C44 C42 140.2(9) 2_475 2_475
N42 C44 C42 158.6(8) . 2_475
C41 C44 C42 72.6(7) 2_475 2_475
N41 C44 C43 166.5(8) 2_475 2_475
N42 C44 C43 110.8(5) . 2_475
C41 C44 C43 121.6(6) 2_475 2_475
C42 C44 C43 49.0(5) 2_475 2_475
N41 C44 N42 166.5(8) 2_475 2_475
N42 C44 N42 110.8(5) . 2_475
C41 C44 N42 121.6(6) 2_475 2_475
C42 C44 N42 49.0(5) 2_475 2_475
C43 C44 N42 0.0(3) 2_475 2_475
N41 C44 C44 119.5(10) 2_475 2_475
N42 C44 C44 61.8(5) . 2_475
C41 C44 C44 168.8(8) 2_475 2_475
C42 C44 C44 97.6(8) 2_475 2_475
C43 C44 C44 49.0(4) 2_475 2_475
N42 C44 C44 49.0(4) 2_475 2_475
C42 C45 N42 50.7(6) . .

loop_
_geom_bond_atom_site_label_1
_geom_bond_atom_site_label_2
_geom_bond_distance
_geom_bond_site_symmetry_2
Cu1 N1 2.005(2) .
Cu1 N11 2.0187(19) .
Cu1 Cl2 2.4140(8) .
Cu1 Cl1 2.4724(7) .
Cu1 Cu2 2.9742(6) .
Cu2 N21 2.021(2) .
Cu2 N12 2.0492(19) 2_565
Cu2 Cl1 2.3976(8) .
Cu2 Cl2 2.4573(7) .
N1 C1 1.344(3) .
N1 C4 1.350(3) .
C1 C2 1.415(3) .
C1 C5 1.498(3) .
C2 N2 1.331(3) .
C2 C6 1.502(4) .
N2 C3 1.343(4) .
C3 C4 1.371(4) .
N11 C11 1.344(3) .
N11 C14 1.349(3) .
C11 C12 1.419(3) .
C11 C15 1.500(3) .
C12 N12 1.343(3) .
C12 C16 1.503(3) .
N12 C13 1.349(3) .
N12 Cu2 2.0492(19) 2_565
C13 C14 1.374(3) .
N21 C24 1.342(3) .
N21 C21 1.346(3) .
C21 C22 1.411(4) .
C21 C25 1.500(4) .
C22 N22 1.337(4) .
C22 C26 1.495(4) .
N22 C23 1.342(4) .
C23 C24 1.366(4) .
N31 C31 1.339(5) .
N31 C34 1.353(5) .
C31 C32 1.401(5) .
C31 C35 1.502(5) .
C32 N32 1.344(4) .
C32 C36 1.491(5) .
N32 C33 1.345(6) .
C33 C34 1.341(6) .
N41 C44 1.106(10) 2_475
N41 C43 1.201(8) 2_475
N41 N42 1.201(8) 2_475
N41 C41 1.398(11) .
N42 N41 1.201(8) 2_475
N42 C42 1.235(11) .
N42 C44 1.327(8) .
N42 C44 1.549(8) 2_475
N42 C45 1.562(10) .
C41 C44 1.342(9) 2_475
C41 C42 1.633(15) .
C42 C45 1.242(15) .
C42 C44 1.415(14) 2_475
C44 N41 1.106(10) 2_475
C44 C41 1.342(9) 2_475
C44 C42 1.415(14) 2_475
C44 C43 1.549(8) 2_475
C44 N42 1.549(8) 2_475
C44 C44 1.644(13) 2_475
